data_2012678
loop_
_publ_author_name
'Quail, J. Wilson'
'Ismail, Nargis'
'Pedras, M. Soledade C.'
'Boyetchko, Susan M.'

_publ_section_title
;
 Pseudophomins A and B, a class of cyclic lipodepsipeptides isolated
 from a <i>Pseudomonas</i> species
;
_journal_issue 5
_journal_name_full 'Acta Crystallographica Section C'
_journal_page_first o268
_journal_page_last o271
_journal_paper_doi 10.1107/S0108270102004432
_journal_volume 58
_journal_year 2002
_chemical_formula_iupac 'C55 H97 N9 O16, H2 O'
_chemical_formula_moiety 'C55 H97 N9 O16, H2 O'
_chemical_formula_sum 'C55 H99 N9 O17'
_chemical_formula_weight 1158.43
_chemical_name_common 'pseudophomin A'
_chemical_name_systematic
;
\b-hydroxydecanoyl-L-Leu-D-Glu-D-allo-Thr-D-Ile-D-Leu-D-Ser-L-Leu-
D-Ser-L-Ile
;
_space_group_IT_number 19
_symmetry_cell_setting orthorhombic
_symmetry_space_group_name_Hall 'P 2ac 2ab'
_symmetry_space_group_name_H-M 'P 21 21 21'
_atom_sites_solution_hydrogens geom
_atom_sites_solution_primary direct
_atom_sites_solution_secondary difmap
_audit_creation_method SHELXL97
_cell_angle_alpha 90.00
_cell_angle_beta 90.00
_cell_angle_gamma 90.00
_cell_formula_units_Z 4
_cell_length_a 14.1390(10)
_cell_length_b 18.7390(10)
_cell_length_c 24.473(2)
_cell_measurement_reflns_used 6097
_cell_measurement_temperature 100(2)
_cell_measurement_theta_max 65.089
_cell_measurement_theta_min 2.98
_cell_volume 6484.1(8)
_computing_cell_refinement 'HKL SCALEPACK (Otwinowski & Minor, 1997)'
_computing_data_collection 'COLLECT (Nonius, 2000)'
_computing_data_reduction 'HKL DENZO (Otwinowski & Minor, 1997) and SCALEPACK'
_computing_molecular_graphics 'Xtal3.7 (Hall et al., 2000)'
_computing_publication_material SHELXL97
_computing_structure_refinement 'SHELXL97 (Sheldrick, 1997)'
_computing_structure_solution 'SHELXS97 (Sheldrick, 1997)'
_diffrn_ambient_temperature 100(2)
_diffrn_detector_area_resol_mean 14
_diffrn_measured_fraction_theta_full 0.997
_diffrn_measured_fraction_theta_max 0.997
_diffrn_measurement_device '135mm CCD camera on \k-goniostat'
_diffrn_measurement_device_type KappaCCD2000
_diffrn_measurement_method 'Nonius CCD'
_diffrn_radiation_monochromator 'graded mirror'
_diffrn_radiation_source 'rotating anode'
_diffrn_radiation_type CuK\a
_diffrn_radiation_wavelength 1.541780
_diffrn_reflns_av_R_equivalents 0.050
_diffrn_reflns_av_sigmaI/netI 0.0193
_diffrn_reflns_limit_h_max 16
_diffrn_reflns_limit_h_min -16
_diffrn_reflns_limit_k_max 22
_diffrn_reflns_limit_k_min -21
_diffrn_reflns_limit_l_max 28
_diffrn_reflns_limit_l_min -28
_diffrn_reflns_number 61093
_diffrn_reflns_theta_full 65.73
_diffrn_reflns_theta_max 65.73
_diffrn_reflns_theta_min 2.98
_diffrn_standards_decay_% <2
_exptl_absorpt_coefficient_mu 0.724
_exptl_absorpt_correction_T_max 0.8992
_exptl_absorpt_correction_T_min 0.8570
_exptl_absorpt_correction_type multi-scan
_exptl_absorpt_process_details
;
(Otwinowski & Minor, 1997)
;
_exptl_crystal_colour colourless
_exptl_crystal_density_diffrn 1.187
_exptl_crystal_density_method 'not measured'
_exptl_crystal_description block
_exptl_crystal_F_000 2512
_exptl_crystal_size_max 0.22
_exptl_crystal_size_mid 0.17
_exptl_crystal_size_min 0.15
_refine_diff_density_max 0.300
_refine_diff_density_min -0.263
_refine_ls_abs_structure_details 'Flack (1983)'
_refine_ls_abs_structure_Flack 0.02(9)
_refine_ls_extinction_coef 0.00210(9)
_refine_ls_extinction_expression Fc^*^=kFc[1+0.001xFc^2^\l^3^/sin(2\q)]^-1/4^
_refine_ls_extinction_method SHELXL97
_refine_ls_goodness_of_fit_ref 1.090
_refine_ls_hydrogen_treatment constr
_refine_ls_matrix_type full
_refine_ls_number_parameters 742
_refine_ls_number_reflns 11039
_refine_ls_number_restraints 3
_refine_ls_restrained_S_all 1.090
_refine_ls_R_factor_all 0.0356
_refine_ls_R_factor_gt 0.0349
_refine_ls_shift/su_max 0.001
_refine_ls_shift/su_mean 0.000
_refine_ls_structure_factor_coef Fsqd
_refine_ls_weighting_details 'calc w = 1/[\s^2^(Fo^2^)+(0.0590P)^2^+1.1181P] where P = (Fo^2^+2Fc^2^)/3'
_refine_ls_weighting_scheme calc
_refine_ls_wR_factor_gt 0.0913
_refine_ls_wR_factor_ref 0.0920
_reflns_number_gt 10778
_reflns_number_total 11039
_reflns_threshold_expression >2\s(I)
_cod_data_source_file bk1644.cif
_cod_data_source_block I
_cod_database_code 2012678

loop_
_symmetry_equiv_pos_as_xyz
'x, y, z'
'-x+1/2, -y, z+1/2'
'-x, y+1/2, -z+1/2'
'x+1/2, -y+1/2, -z'

loop_
_atom_site_label
_atom_site_fract_x
_atom_site_fract_y
_atom_site_fract_z
_atom_site_U_iso_or_equiv
_atom_site_adp_type
_atom_site_calc_flag
_atom_site_refinement_flags
_atom_site_occupancy
_atom_site_disorder_assembly
_atom_site_disorder_group
_atom_site_type_symbol
O7 0.41165(8) 0.40811(6) 0.86525(4) 0.0238(2) Uani d . 1 . . O
O12A 0.26879(11) 0.51057(8) 1.12311(5) 0.0464(4) Uani d . 1 . . O
O12B 0.37356(13) 0.59864(10) 1.11584(6) 0.0594(5) Uani d . 1 . . O
H12B 0.3637 0.6024 1.1496 0.089 Uiso calc R 1 . . H
O13 0.17486(8) 0.41966(6) 0.90575(4) 0.0259(2) Uani d . 1 . . O
O16 0.17463(8) 0.15467(6) 0.90231(4) 0.0247(2) Uani d . 1 . . O
O18 0.12767(8) 0.27087(6) 0.82599(4) 0.0263(2) Uani d . 1 . . O
O25 0.16431(8) 0.37178(6) 0.71822(4) 0.0267(2) Uani d . 1 . . O
O32 0.04173(8) 0.53353(6) 0.74744(5) 0.0278(3) Uani d . 1 . . O
O35 -0.02491(8) 0.38981(7) 0.91446(5) 0.0298(3) Uani d . 1 . . O
H35 -0.0548 0.3521 0.9076 0.045 Uiso calc R 1 . . H
O36 -0.17833(8) 0.37711(7) 0.80273(5) 0.0361(3) Uani d . 1 . . O
O43 -0.19064(8) 0.19475(6) 0.76942(5) 0.0279(3) Uani d . 1 . . O
O46 -0.08400(10) 0.25503(7) 0.92848(5) 0.0346(3) Uani d . 1 . . O
H46 -0.0627 0.2408 0.9586 0.052 Uiso calc R 1 . . H
O47 -0.01327(9) 0.10162(7) 0.93939(5) 0.0318(3) Uani d . 1 . . O
O54 0.26471(10) 0.06041(7) 0.92450(6) 0.0422(3) Uani d . 1 . . O
O1' 0.45546(8) 0.27033(6) 0.96056(4) 0.0258(2) Uani d . 1 . . O
O3' 0.58004(8) 0.13547(6) 0.98850(4) 0.0271(2) Uani d . 1 . . O
H3'O 0.5722 0.1055 1.0136 0.041 Uiso calc R 1 . . H
O99 0.66330(9) 0.28934(7) 0.79984(6) 0.0373(3) Uani d D 1 . . O
H99A 0.6906 0.2512 0.7903 0.069(9) Uiso d D 1 . . H
H99B 0.7077 0.3209 0.7999 0.072(9) Uiso d D 1 . . H
N1 0.56162(9) 0.30778(7) 0.89846(5) 0.0235(3) Uani d . 1 . . N
H1 0.5991 0.2972 0.8709 0.028 Uiso calc R 1 . . H
N8 0.40951(9) 0.42997(7) 0.95610(5) 0.0218(3) Uani d . 1 . . N
H8 0.4409 0.4296 0.9872 0.026 Uiso calc R 1 . . H
N14 0.26671(9) 0.33026(7) 0.93716(5) 0.0218(3) Uani d . 1 . . N
H14 0.3175 0.3176 0.9555 0.026 Uiso calc R 1 . . H
N19 0.28428(9) 0.29287(7) 0.82590(5) 0.0216(3) Uani d . 1 . . N
H19 0.3377 0.2935 0.8443 0.026 Uiso calc R 1 . . H
N26 0.24452(9) 0.43058(7) 0.78357(5) 0.0228(3) Uani d . 1 . . N
H26A 0.2848 0.4281 0.8109 0.027 Uiso calc R 1 . . H
N33 0.05556(9) 0.45416(7) 0.81669(5) 0.0229(3) Uani d . 1 . . N
H33 0.0944 0.4291 0.8372 0.028 Uiso calc R 1 . . H
N37 -0.03725(10) 0.34152(7) 0.76905(5) 0.0244(3) Uani d . 1 . . N
H37 0.0238 0.3504 0.7676 0.029 Uiso calc R 1 . . H
N44 -0.05827(10) 0.20276(8) 0.82083(5) 0.0256(3) Uani d . 1 . . N
H44 0.0007 0.2175 0.8224 0.031 Uiso calc R 1 . . H
N48 0.04222(9) 0.08131(7) 0.85434(5) 0.0251(3) Uani d . 1 . . N
H48 0.0327 0.0870 0.8191 0.030 Uiso calc R 1 . . H
C2 0.55314(11) 0.38186(9) 0.91677(6) 0.0235(3) Uani d . 1 . . C
H2 0.5711 0.3847 0.9562 0.028 Uiso calc R 1 . . H
C3 0.61857(11) 0.43041(9) 0.88376(7) 0.0276(4) Uani d . 1 . . C
H3A 0.6843 0.4129 0.8875 0.033 Uiso calc R 1 . . H
H3B 0.6011 0.4271 0.8447 0.033 Uiso calc R 1 . . H
C4 0.61496(13) 0.50858(10) 0.90126(7) 0.0319(4) Uani d . 1 . . C
H4 0.5474 0.5242 0.9002 0.038 Uiso calc R 1 . . H
C5 0.65141(17) 0.52014(12) 0.95920(9) 0.0470(5) Uani d . 1 . . C
H5A 0.6487 0.5711 0.9682 0.071 Uiso calc R 1 . . H
H5B 0.7170 0.5035 0.9617 0.071 Uiso calc R 1 . . H
H5C 0.6120 0.4933 0.9850 0.071 Uiso calc R 1 . . H
C6 0.67003(14) 0.55450(11) 0.86077(9) 0.0429(5) Uani d . 1 . . C
H6A 0.6441 0.5478 0.8240 0.064 Uiso calc R 1 . . H
H6B 0.7368 0.5404 0.8611 0.064 Uiso calc R 1 . . H
H6C 0.6645 0.6048 0.8712 0.064 Uiso calc R 1 . . H
C7 0.45124(11) 0.40735(8) 0.91015(6) 0.0214(3) Uani d . 1 . . C
C9 0.31213(11) 0.45512(9) 0.95456(6) 0.0218(3) Uani d . 1 . . C
H9 0.3100 0.4985 0.9308 0.026 Uiso calc R 1 . . H
C10 0.27874(11) 0.47651(9) 1.01168(6) 0.0236(3) Uani d . 1 . . C
H10A 0.2119 0.4920 1.0097 0.028 Uiso calc R 1 . . H
H10B 0.2820 0.4344 1.0361 0.028 Uiso calc R 1 . . H
C11 0.33803(12) 0.53647(9) 1.03591(7) 0.0277(3) Uani d . 1 . . C
H11A 0.4058 0.5260 1.0297 0.033 Uiso calc R 1 . . H
H11B 0.3229 0.5816 1.0168 0.033 Uiso calc R 1 . . H
C12 0.32124(13) 0.54604(10) 1.09582(7) 0.0312(4) Uani d . 1 . . C
C13 0.24559(11) 0.39973(9) 0.93012(6) 0.0213(3) Uani d . 1 . . C
C15 0.20429(11) 0.27651(9) 0.91396(6) 0.0220(3) Uani d . 1 . . C
H15 0.1390 0.2852 0.9281 0.026 Uiso calc R 1 . . H
C16 0.23559(11) 0.20260(9) 0.93281(6) 0.0239(3) Uani d . 1 . . C
H16 0.3033 0.1942 0.9230 0.029 Uiso calc R 1 . . H
C17 0.22100(15) 0.19265(11) 0.99370(7) 0.0370(4) Uani d . 1 . . C
H17A 0.2411 0.1445 1.0043 0.055 Uiso calc R 1 . . H
H17B 0.1539 0.1989 1.0025 0.055 Uiso calc R 1 . . H
H17C 0.2586 0.2280 1.0137 0.055 Uiso calc R 1 . . H
C18 0.20117(11) 0.28034(8) 0.85143(6) 0.0222(3) Uani d . 1 . . C
C20 0.28334(11) 0.30540(9) 0.76704(6) 0.0231(3) Uani d . 1 . . C
H20 0.2514 0.2638 0.7492 0.028 Uiso calc R 1 . . H
C21 0.38506(11) 0.31005(10) 0.74442(7) 0.0276(4) Uani d . 1 . . C
H21 0.4199 0.3465 0.7664 0.033 Uiso calc R 1 . . H
C22 0.38600(13) 0.33473(10) 0.68454(7) 0.0324(4) Uani d . 1 . . C
H22A 0.3558 0.3823 0.6825 0.039 Uiso calc R 1 . . H
H22B 0.4526 0.3403 0.6728 0.039 Uiso calc R 1 . . H
C23 0.43549(13) 0.23889(11) 0.75186(8) 0.0364(4) Uani d . 1 . . C
H23A 0.5000 0.2425 0.7375 0.055 Uiso calc R 1 . . H
H23B 0.4011 0.2016 0.7320 0.055 Uiso calc R 1 . . H
H23C 0.4377 0.2268 0.7908 0.055 Uiso calc R 1 . . H
C24 0.33634(16) 0.28522(12) 0.64428(8) 0.0439(5) Uani d . 1 . . C
H24A 0.2699 0.2797 0.6550 0.066 Uiso calc R 1 . . H
H24B 0.3674 0.2385 0.6445 0.066 Uiso calc R 1 . . H
H24C 0.3397 0.3057 0.6075 0.066 Uiso calc R 1 . . H
C25 0.22585(11) 0.37212(9) 0.75426(6) 0.0227(3) Uani d . 1 . . C
C27 0.19898(11) 0.49864(9) 0.77089(6) 0.0237(3) Uani d . 1 . . C
H27 0.2134 0.5105 0.7319 0.028 Uiso calc R 1 . . H
C28 0.24115(12) 0.55767(9) 0.80683(7) 0.0260(3) Uani d . 1 . . C
H28A 0.2098 0.6033 0.7975 0.031 Uiso calc R 1 . . H
H28B 0.2261 0.5469 0.8455 0.031 Uiso calc R 1 . . H
C29 0.34836(12) 0.56774(9) 0.80164(8) 0.0316(4) Uani d . 1 . . C
H29 0.3800 0.5239 0.8161 0.038 Uiso calc R 1 . . H
C30 0.38050(13) 0.57862(11) 0.74248(8) 0.0382(4) Uani d . 1 . . C
H30A 0.3602 0.5379 0.7203 0.057 Uiso calc R 1 . . H
H30B 0.4496 0.5825 0.7413 0.057 Uiso calc R 1 . . H
H30C 0.3523 0.6225 0.7280 0.057 Uiso calc R 1 . . H
C31 0.37798(14) 0.63091(11) 0.83719(9) 0.0425(5) Uani d . 1 . . C
H31A 0.3577 0.6226 0.8749 0.064 Uiso calc R 1 . . H
H31B 0.3484 0.6746 0.8233 0.064 Uiso calc R 1 . . H
H31C 0.4469 0.6361 0.8361 0.064 Uiso calc R 1 . . H
C32 0.09130(11) 0.49622(9) 0.77733(6) 0.0234(3) Uani d . 1 . . C
C34 -0.04583(11) 0.44907(9) 0.82614(6) 0.0235(3) Uani d . 1 . . C
H34 -0.0752 0.4933 0.8108 0.028 Uiso calc R 1 . . H
C35 -0.06828(12) 0.44767(9) 0.88728(6) 0.0261(3) Uani d . 1 . . C
H35A -0.0466 0.4929 0.9041 0.031 Uiso calc R 1 . . H
H35B -0.1376 0.4446 0.8923 0.031 Uiso calc R 1 . . H
C36 -0.09242(11) 0.38542(9) 0.79772(6) 0.0246(3) Uani d . 1 . . C
C38 -0.07388(11) 0.27925(9) 0.73982(7) 0.0246(3) Uani d . 1 . . C
H38 -0.1267 0.2956 0.7157 0.029 Uiso calc R 1 . . H
C39 0.00528(12) 0.25073(9) 0.70318(7) 0.0270(3) Uani d . 1 . . C
H39A 0.0606 0.2397 0.7265 0.032 Uiso calc R 1 . . H
H39B 0.0244 0.2892 0.6777 0.032 Uiso calc R 1 . . H
C40 -0.01852(13) 0.18423(9) 0.66949(7) 0.0295(4) Uani d . 1 . . C
H40 -0.0421 0.1464 0.6949 0.035 Uiso calc R 1 . . H
C41 -0.09467(14) 0.19853(11) 0.62687(8) 0.0379(4) Uani d . 1 . . C
H41A -0.1523 0.2154 0.6450 0.057 Uiso calc R 1 . . H
H41B -0.1084 0.1544 0.6069 0.057 Uiso calc R 1 . . H
H41C -0.0723 0.2350 0.6012 0.057 Uiso calc R 1 . . H
C42 0.07194(14) 0.15713(11) 0.64236(8) 0.0377(4) Uani d . 1 . . C
H42A 0.0575 0.1148 0.6204 0.057 Uiso calc R 1 . . H
H42B 0.1183 0.1447 0.6705 0.057 Uiso calc R 1 . . H
H42C 0.0980 0.1945 0.6187 0.057 Uiso calc R 1 . . H
C43 -0.11310(11) 0.22224(9) 0.77860(6) 0.0248(3) Uani d . 1 . . C
C45 -0.09596(12) 0.15722(9) 0.86412(7) 0.0268(3) Uani d . 1 . . C
H45 -0.1439 0.1247 0.8473 0.032 Uiso calc R 1 . . H
C46 -0.14605(13) 0.20249(10) 0.90648(7) 0.0320(4) Uani d . 1 . . C
H46A -0.2012 0.2263 0.8895 0.038 Uiso calc R 1 . . H
H46B -0.1695 0.1715 0.9363 0.038 Uiso calc R 1 . . H
C47 -0.01840(11) 0.11093(9) 0.88942(7) 0.0255(3) Uani d . 1 . . C
C49 0.12338(12) 0.03995(9) 0.87233(7) 0.0277(3) Uani d . 1 . . C
H49 0.1000 0.0024 0.8980 0.033 Uiso calc R 1 . . H
C50 0.16721(14) 0.00199(11) 0.82259(8) 0.0395(4) Uani d . 1 . . C
H50 0.1140 -0.0223 0.8031 0.047 Uiso calc R 1 . . H
C51 0.23832(18) -0.05636(14) 0.83769(10) 0.0573(6) Uani d . 1 . . C
H51A 0.2570 -0.0817 0.8039 0.069 Uiso calc R 1 . . H
H51B 0.2958 -0.0333 0.8526 0.069 Uiso calc R 1 . . H
C52 0.20988(16) 0.05409(15) 0.78259(9) 0.0544(6) Uani d . 1 . . C
H52A 0.2366 0.0279 0.7516 0.082 Uiso calc R 1 . . H
H52B 0.2600 0.0814 0.8007 0.082 Uiso calc R 1 . . H
H52C 0.1608 0.0868 0.7695 0.082 Uiso calc R 1 . . H
C53 0.2038(2) -0.11096(13) 0.87866(13) 0.0709(8) Uani d . 1 . . C
H53A 0.2541 -0.1457 0.8858 0.106 Uiso calc R 1 . . H
H53B 0.1483 -0.1356 0.8639 0.106 Uiso calc R 1 . . H
H53C 0.1868 -0.0869 0.9128 0.106 Uiso calc R 1 . . H
C54 0.19588(12) 0.08497(9) 0.90285(7) 0.0282(4) Uani d . 1 . . C
C1' 0.51274(11) 0.25635(9) 0.92331(6) 0.0233(3) Uani d . 1 . . C
C2' 0.52773(12) 0.18058(9) 0.90328(7) 0.0267(3) Uani d . 1 . . C
H2'A 0.5935 0.1757 0.8899 0.032 Uiso calc R 1 . . H
H2'B 0.4848 0.1714 0.8721 0.032 Uiso calc R 1 . . H
C3' 0.51000(12) 0.12489(9) 0.94725(6) 0.0255(3) Uani d . 1 . . C
H3' 0.4460 0.1331 0.9635 0.031 Uiso calc R 1 . . H
C4' 0.51365(12) 0.04984(9) 0.92367(7) 0.0276(4) Uani d . 1 . . C
H4'A 0.5788 0.0398 0.9110 0.033 Uiso calc R 1 . . H
H4'B 0.4713 0.0473 0.8915 0.033 Uiso calc R 1 . . H
C5' 0.48438(13) -0.00734(9) 0.96472(7) 0.0299(4) Uani d . 1 . . C
H5'A 0.5285 -0.0063 0.9961 0.036 Uiso calc R 1 . . H
H5'B 0.4203 0.0037 0.9786 0.036 Uiso calc R 1 . . H
C6' 0.48419(15) -0.08196(10) 0.94000(8) 0.0365(4) Uani d . 1 . . C
H6'A 0.5498 -0.0952 0.9302 0.044 Uiso calc R 1 . . H
H6'B 0.4465 -0.0813 0.9059 0.044 Uiso calc R 1 . . H
C7' 0.44387(16) -0.13861(10) 0.97830(8) 0.0406(5) Uani d . 1 . . C
H7'A 0.4825 -0.1399 1.0120 0.049 Uiso calc R 1 . . H
H7'B 0.3788 -0.1247 0.9888 0.049 Uiso calc R 1 . . H
C8' 0.44126(19) -0.21322(11) 0.95347(9) 0.0480(5) Uani d . 1 . . C
H8'A 0.4060 -0.2110 0.9185 0.058 Uiso calc R 1 . . H
H8'B 0.5068 -0.2280 0.9450 0.058 Uiso calc R 1 . . H
C9' 0.39618(19) -0.27004(12) 0.98947(10) 0.0513(5) Uani d . 1 . . C
H9'A 0.4072 -0.3175 0.9729 0.062 Uiso calc R 1 . . H
H9'B 0.4272 -0.2695 1.0257 0.062 Uiso calc R 1 . . H
C10' 0.2904(2) -0.25885(15) 0.99687(14) 0.0719(8) Uani d . 1 . . C
H10'A 0.2650 -0.2962 1.0208 0.108 Uiso calc R 1 . . H
H10'B 0.2590 -0.2612 0.9612 0.108 Uiso calc R 1 . . H
H10'C 0.2791 -0.2120 1.0134 0.108 Uiso calc R 1 . . H

loop_
_atom_site_aniso_label
_atom_site_aniso_U_11
_atom_site_aniso_U_22
_atom_site_aniso_U_33
_atom_site_aniso_U_12
_atom_site_aniso_U_13
_atom_site_aniso_U_23
O7 0.0237(5) 0.0275(6) 0.0203(5) -0.0015(4) -0.0011(4) 0.0009(4)
O12A 0.0551(9) 0.0566(9) 0.0275(6) -0.0249(7) 0.0085(6) -0.0087(6)
O12B 0.0732(11) 0.0719(11) 0.0329(7) -0.0452(9) 0.0204(7) -0.0265(7)
O13 0.0227(5) 0.0312(6) 0.0238(5) 0.0006(5) -0.0027(5) 0.0008(5)
O16 0.0259(5) 0.0234(6) 0.0247(5) -0.0018(5) -0.0034(5) -0.0002(4)
O18 0.0235(6) 0.0320(6) 0.0235(5) -0.0044(5) -0.0023(4) 0.0014(5)
O25 0.0261(6) 0.0321(6) 0.0218(5) -0.0036(5) -0.0024(5) 0.0032(5)
O32 0.0261(5) 0.0303(6) 0.0272(6) 0.0016(5) -0.0045(5) 0.0058(5)
O35 0.0286(6) 0.0330(6) 0.0279(6) -0.0050(5) -0.0040(5) 0.0060(5)
O36 0.0215(6) 0.0417(7) 0.0450(7) -0.0041(5) 0.0026(5) -0.0127(6)
O43 0.0226(6) 0.0285(6) 0.0327(6) -0.0034(5) -0.0022(4) -0.0047(5)
O46 0.0532(8) 0.0262(6) 0.0245(6) -0.0029(6) -0.0007(5) 0.0013(5)
O47 0.0331(6) 0.0409(7) 0.0215(6) -0.0051(5) 0.0042(5) 0.0025(5)
O54 0.0389(7) 0.0329(7) 0.0547(8) 0.0033(6) -0.0189(6) 0.0004(6)
O1' 0.0259(6) 0.0272(6) 0.0243(5) 0.0012(5) 0.0009(5) 0.0016(5)
O3' 0.0273(6) 0.0303(6) 0.0237(5) -0.0020(5) -0.0047(5) 0.0013(5)
O99 0.0293(7) 0.0371(8) 0.0454(7) -0.0050(6) 0.0109(6) -0.0100(6)
N1 0.0225(6) 0.0235(7) 0.0246(6) 0.0012(5) 0.0024(5) -0.0006(5)
N8 0.0209(6) 0.0241(7) 0.0204(6) 0.0002(5) -0.0021(5) 0.0000(5)
N14 0.0197(6) 0.0250(7) 0.0208(6) -0.0014(5) -0.0018(5) 0.0002(5)
N19 0.0197(6) 0.0257(7) 0.0193(6) 0.0005(5) -0.0017(5) 0.0005(5)
N26 0.0228(6) 0.0252(7) 0.0206(6) 0.0018(5) -0.0022(5) 0.0013(5)
N33 0.0209(6) 0.0253(7) 0.0226(6) 0.0013(5) -0.0023(5) 0.0035(5)
N37 0.0215(6) 0.0257(7) 0.0261(7) -0.0016(5) -0.0016(5) -0.0015(5)
N44 0.0204(6) 0.0310(8) 0.0253(7) -0.0042(6) 0.0007(5) 0.0007(6)
N48 0.0272(7) 0.0284(7) 0.0195(6) -0.0008(6) -0.0018(5) -0.0008(5)
C2 0.0229(8) 0.0240(8) 0.0235(7) -0.0001(6) 0.0002(6) -0.0004(6)
C3 0.0215(8) 0.0298(9) 0.0314(8) -0.0003(7) 0.0046(6) 0.0005(7)
C4 0.0291(9) 0.0291(9) 0.0376(9) -0.0007(7) 0.0051(7) 0.0008(8)
C5 0.0567(13) 0.0361(11) 0.0483(12) -0.0133(10) -0.0020(10) -0.0081(9)
C6 0.0384(10) 0.0341(10) 0.0563(12) -0.0037(9) 0.0118(9) 0.0061(9)
C7 0.0220(7) 0.0191(7) 0.0231(7) -0.0019(6) 0.0004(6) 0.0029(6)
C9 0.0205(7) 0.0228(8) 0.0219(7) 0.0012(6) -0.0002(6) 0.0016(6)
C10 0.0240(8) 0.0249(8) 0.0219(7) -0.0003(6) 0.0002(6) -0.0006(6)
C11 0.0320(9) 0.0275(9) 0.0235(8) -0.0024(7) 0.0026(7) -0.0033(7)
C12 0.0322(9) 0.0334(9) 0.0280(8) -0.0039(8) 0.0038(7) -0.0056(7)
C13 0.0197(7) 0.0273(8) 0.0167(7) 0.0010(6) 0.0023(6) 0.0022(6)
C15 0.0186(7) 0.0270(8) 0.0205(7) -0.0037(6) 0.0006(6) -0.0009(6)
C16 0.0221(8) 0.0257(8) 0.0239(8) -0.0049(6) -0.0029(6) 0.0016(6)
C17 0.0496(11) 0.0372(10) 0.0241(8) -0.0143(9) -0.0048(8) 0.0043(7)
C18 0.0228(8) 0.0210(8) 0.0228(7) -0.0005(6) -0.0003(6) 0.0006(6)
C20 0.0249(8) 0.0245(8) 0.0199(7) -0.0013(6) 0.0008(6) 0.0001(6)
C21 0.0249(8) 0.0342(9) 0.0237(8) -0.0002(7) 0.0036(6) -0.0012(7)
C22 0.0318(9) 0.0380(10) 0.0275(8) 0.0012(8) 0.0076(7) 0.0038(7)
C23 0.0319(9) 0.0464(11) 0.0308(9) 0.0088(8) 0.0033(7) 0.0023(8)
C24 0.0494(11) 0.0556(13) 0.0266(9) -0.0024(10) 0.0033(8) -0.0007(9)
C25 0.0217(7) 0.0284(8) 0.0179(7) -0.0028(6) 0.0039(6) 0.0015(6)
C27 0.0229(8) 0.0244(8) 0.0238(8) -0.0001(6) -0.0016(6) 0.0044(6)
C28 0.0268(8) 0.0221(8) 0.0289(8) -0.0007(7) -0.0030(6) 0.0027(6)
C29 0.0261(8) 0.0271(9) 0.0416(10) -0.0040(7) -0.0058(7) 0.0069(7)
C30 0.0250(8) 0.0375(10) 0.0523(11) -0.0020(8) 0.0042(8) 0.0005(9)
C31 0.0363(10) 0.0416(11) 0.0497(11) -0.0124(9) -0.0069(9) 0.0026(9)
C32 0.0252(8) 0.0233(8) 0.0217(7) -0.0002(7) -0.0022(6) -0.0017(6)
C34 0.0205(7) 0.0253(8) 0.0247(8) 0.0005(6) -0.0022(6) 0.0005(6)
C35 0.0275(8) 0.0269(8) 0.0239(8) 0.0006(7) 0.0009(6) 0.0012(6)
C36 0.0242(8) 0.0274(8) 0.0223(7) -0.0018(7) -0.0015(6) 0.0017(6)
C38 0.0234(8) 0.0252(8) 0.0251(8) -0.0021(6) -0.0031(6) -0.0017(7)
C39 0.0292(8) 0.0282(8) 0.0235(7) -0.0039(7) 0.0016(7) -0.0003(7)
C40 0.0369(9) 0.0264(9) 0.0251(8) -0.0031(7) 0.0017(7) -0.0004(7)
C41 0.0424(10) 0.0426(11) 0.0288(9) -0.0043(9) -0.0042(8) -0.0049(8)
C42 0.0448(10) 0.0343(10) 0.0340(9) 0.0012(8) 0.0056(8) -0.0068(8)
C43 0.0234(8) 0.0265(8) 0.0243(8) 0.0017(7) 0.0018(6) -0.0050(7)
C45 0.0248(8) 0.0295(9) 0.0262(8) -0.0062(7) 0.0030(6) -0.0014(7)
C46 0.0359(9) 0.0276(9) 0.0324(9) -0.0016(7) 0.0104(7) 0.0011(7)
C47 0.0253(8) 0.0260(8) 0.0251(8) -0.0085(7) 0.0011(6) -0.0012(6)
C49 0.0307(8) 0.0255(8) 0.0269(8) 0.0000(7) -0.0029(7) 0.0003(7)
C50 0.0399(10) 0.0440(11) 0.0345(10) 0.0101(9) -0.0050(8) -0.0107(8)
C51 0.0588(14) 0.0596(15) 0.0536(13) 0.0248(12) -0.0181(11) -0.0235(11)
C52 0.0396(11) 0.0902(18) 0.0333(10) 0.0098(12) 0.0058(9) 0.0007(11)
C53 0.097(2) 0.0351(12) 0.0810(18) 0.0176(13) -0.0269(16) -0.0088(12)
C54 0.0301(9) 0.0261(9) 0.0285(8) 0.0004(7) -0.0016(7) 0.0035(7)
C1' 0.0223(7) 0.0272(8) 0.0204(7) 0.0008(6) -0.0042(6) 0.0014(6)
C2' 0.0308(8) 0.0263(9) 0.0228(8) 0.0008(7) -0.0010(7) -0.0015(7)
C3' 0.0249(8) 0.0281(9) 0.0236(8) 0.0017(7) -0.0019(6) 0.0014(6)
C4' 0.0305(8) 0.0270(9) 0.0253(8) 0.0008(7) -0.0018(6) 0.0000(7)
C5' 0.0329(9) 0.0273(9) 0.0294(8) -0.0023(7) -0.0005(7) 0.0012(7)
C6' 0.0474(11) 0.0286(10) 0.0335(9) 0.0000(8) 0.0026(8) 0.0009(8)
C7' 0.0546(12) 0.0318(10) 0.0356(10) -0.0052(9) 0.0021(9) -0.0007(8)
C8' 0.0672(14) 0.0309(10) 0.0460(11) -0.0058(10) 0.0130(11) 0.0000(9)
C9' 0.0708(15) 0.0339(11) 0.0492(12) -0.0077(10) 0.0083(11) 0.0011(9)
C10' 0.0774(18) 0.0509(15) 0.0875(19) -0.0132(14) 0.0143(16) 0.0134(14)

loop_
_atom_type_symbol
_atom_type_description
_atom_type_scat_dispersion_real
_atom_type_scat_dispersion_imag
_atom_type_scat_source
C C 0.0181 0.0091 'International Tables Vol C Tables 4.2.6.8 and 6.1.1.4'
H H 0.0000 0.0000 'International Tables Vol C Tables 4.2.6.8 and 6.1.1.4'
N N 0.0311 0.0180 'International Tables Vol C Tables 4.2.6.8 and 6.1.1.4'
O O 0.0492 0.0322 'International Tables Vol C Tables 4.2.6.8 and 6.1.1.4'

loop_
_geom_angle_atom_site_label_1
_geom_angle_atom_site_label_2
_geom_angle_atom_site_label_3
_geom_angle
C12 O12B H12B 109.5
C54 O16 C16 117.71(13)
C35 O35 H35 109.5
C46 O46 H46 109.5
C3' O3' H3'O 109.5
H99A O99 H99B 104
C1' N1 C2 120.24(13)
C1' N1 H1 119.9
C2 N1 H1 119.9
C7 N8 C9 119.84(13)
C7 N8 H8 120.1
C9 N8 H8 120.1
C13 N14 C15 119.01(13)
C13 N14 H14 120.5
C15 N14 H14 120.5
C18 N19 C20 118.44(13)
C18 N19 H19 120.8
C20 N19 H19 120.8
C25 N26 C27 120.97(13)
C25 N26 H26A 119.5
C27 N26 H26A 119.5
C32 N33 C34 121.53(13)
C32 N33 H33 119.2
C34 N33 H33 119.2
C36 N37 C38 122.84(13)
C36 N37 H37 118.6
C38 N37 H37 118.6
C43 N44 C45 120.43(14)
C43 N44 H44 119.8
C45 N44 H44 119.8
C47 N48 C49 122.30(13)
C47 N48 H48 118.9
C49 N48 H48 118.9
N1 C2 C7 109.97(13)
N1 C2 C3 110.67(13)
C7 C2 C3 109.21(13)
N1 C2 H2 109.0
C7 C2 H2 109.0
C3 C2 H2 109.0
C4 C3 C2 113.74(14)
C4 C3 H3A 108.8
C2 C3 H3A 108.8
C4 C3 H3B 108.8
C2 C3 H3B 108.8
H3A C3 H3B 107.7
C5 C4 C6 110.58(16)
C5 C4 C3 112.70(16)
C6 C4 C3 109.98(15)
C5 C4 H4 107.8
C6 C4 H4 107.8
C3 C4 H4 107.8
C4 C5 H5A 109.5
C4 C5 H5B 109.5
H5A C5 H5B 109.5
C4 C5 H5C 109.5
H5A C5 H5C 109.5
H5B C5 H5C 109.5
C4 C6 H6A 109.5
C4 C6 H6B 109.5
H6A C6 H6B 109.5
C4 C6 H6C 109.5
H6A C6 H6C 109.5
H6B C6 H6C 109.5
O7 C7 N8 123.00(14)
O7 C7 C2 121.78(14)
N8 C7 C2 115.20(13)
N8 C9 C13 111.95(13)
N8 C9 C10 110.69(12)
C13 C9 C10 110.30(12)
N8 C9 H9 107.9
C13 C9 H9 107.9
C10 C9 H9 107.9
C11 C10 C9 112.31(13)
C11 C10 H10A 109.1
C9 C10 H10A 109.1
C11 C10 H10B 109.1
C9 C10 H10B 109.1
H10A C10 H10B 107.9
C12 C11 C10 112.51(14)
C12 C11 H11A 109.1
C10 C11 H11A 109.1
C12 C11 H11B 109.1
C10 C11 H11B 109.1
H11A C11 H11B 107.8
O12A C12 O12B 123.45(16)
O12A C12 C11 125.28(16)
O12B C12 C11 111.26(15)
O13 C13 N14 122.60(15)
O13 C13 C9 119.25(14)
N14 C13 C9 118.14(13)
N14 C15 C16 109.55(12)
N14 C15 C18 112.01(13)
C16 C15 C18 110.67(13)
N14 C15 H15 108.2
C16 C15 H15 108.2
C18 C15 H15 108.2
O16 C16 C17 110.40(13)
O16 C16 C15 103.54(12)
C17 C16 C15 111.69(14)
O16 C16 H16 110.3
C17 C16 H16 110.3
C15 C16 H16 110.3
C16 C17 H17A 109.5
C16 C17 H17B 109.5
H17A C17 H17B 109.5
C16 C17 H17C 109.5
H17A C17 H17C 109.5
H17B C17 H17C 109.5
O18 C18 N19 121.89(14)
O18 C18 C15 121.69(14)
N19 C18 C15 116.40(13)
N19 C20 C25 109.84(13)
N19 C20 C21 110.77(13)
C25 C20 C21 112.16(13)
N19 C20 H20 108.0
C25 C20 H20 108.0
C21 C20 H20 108.0
C23 C21 C22 111.93(14)
C23 C21 C20 110.12(14)
C22 C21 C20 111.54(14)
C23 C21 H21 107.7
C22 C21 H21 107.7
C20 C21 H21 107.7
C24 C22 C21 115.41(16)
C24 C22 H22A 108.4
C21 C22 H22A 108.4
C24 C22 H22B 108.4
C21 C22 H22B 108.4
H22A C22 H22B 107.5
C21 C23 H23A 109.5
C21 C23 H23B 109.5
H23A C23 H23B 109.5
C21 C23 H23C 109.5
H23A C23 H23C 109.5
H23B C23 H23C 109.5
C22 C24 H24A 109.5
C22 C24 H24B 109.5
H24A C24 H24B 109.5
C22 C24 H24C 109.5
H24A C24 H24C 109.5
H24B C24 H24C 109.5
O25 C25 N26 121.68(15)
O25 C25 C20 121.10(15)
N26 C25 C20 117.22(13)
N26 C27 C32 112.97(13)
N26 C27 C28 109.65(13)
C32 C27 C28 110.41(13)
N26 C27 H27 107.9
C32 C27 H27 107.9
C28 C27 H27 107.9
C29 C28 C27 115.19(14)
C29 C28 H28A 108.5
C27 C28 H28A 108.5
C29 C28 H28B 108.5
C27 C28 H28B 108.5
H28A C28 H28B 107.5
C31 C29 C30 110.73(15)
C31 C29 C28 108.62(16)
C30 C29 C28 112.84(15)
C31 C29 H29 108.2
C30 C29 H29 108.2
C28 C29 H29 108.2
C29 C30 H30A 109.5
C29 C30 H30B 109.5
H30A C30 H30B 109.5
C29 C30 H30C 109.5
H30A C30 H30C 109.5
H30B C30 H30C 109.5
C29 C31 H31A 109.5
C29 C31 H31B 109.5
H31A C31 H31B 109.5
C29 C31 H31C 109.5
H31A C31 H31C 109.5
H31B C31 H31C 109.5
O32 C32 N33 123.04(15)
O32 C32 C27 119.22(14)
N33 C32 C27 117.72(14)
N33 C34 C36 113.77(13)
N33 C34 C35 111.15(13)
C36 C34 C35 110.00(13)
N33 C34 H34 107.2
C36 C34 H34 107.2
C35 C34 H34 107.2
O35 C35 C34 112.56(13)
O35 C35 H35A 109.1
C34 C35 H35A 109.1
O35 C35 H35B 109.1
C34 C35 H35B 109.1
H35A C35 H35B 107.8
O36 C36 N37 123.49(15)
O36 C36 C34 118.58(15)
N37 C36 C34 117.93(14)
N37 C38 C39 107.82(13)
N37 C38 C43 112.40(13)
C39 C38 C43 112.58(14)
N37 C38 H38 108.0
C39 C38 H38 108.0
C43 C38 H38 108.0
C38 C39 C40 116.03(14)
C38 C39 H39A 108.3
C40 C39 H39A 108.3
C38 C39 H39B 108.3
C40 C39 H39B 108.3
H39A C39 H39B 107.4
C41 C40 C42 110.65(15)
C41 C40 C39 112.39(15)
C42 C40 C39 108.69(15)
C41 C40 H40 108.3
C42 C40 H40 108.3
C39 C40 H40 108.3
C40 C41 H41A 109.5
C40 C41 H41B 109.5
H41A C41 H41B 109.5
C40 C41 H41C 109.5
H41A C41 H41C 109.5
H41B C41 H41C 109.5
C40 C42 H42A 109.5
C40 C42 H42B 109.5
H42A C42 H42B 109.5
C40 C42 H42C 109.5
H42A C42 H42C 109.5
H42B C42 H42C 109.5
O43 C43 N44 122.73(16)
O43 C43 C38 120.03(14)
N44 C43 C38 117.21(14)
N44 C45 C46 109.85(14)
N44 C45 C47 111.31(13)
C46 C45 C47 112.07(14)
N44 C45 H45 107.8
C46 C45 H45 107.8
C47 C45 H45 107.8
O46 C46 C45 110.96(14)
O46 C46 H46A 109.4
C45 C46 H46A 109.4
O46 C46 H46B 109.4
C45 C46 H46B 109.4
H46A C46 H46B 108.0
O47 C47 N48 122.66(16)
O47 C47 C45 121.48(15)
N48 C47 C45 115.86(14)
N48 C49 C54 112.62(14)
N48 C49 C50 108.95(14)
C54 C49 C50 111.87(15)
N48 C49 H49 107.7
C54 C49 H49 107.7
C50 C49 H49 107.7
C52 C50 C51 110.87(19)
C52 C50 C49 112.03(18)
C51 C50 C49 113.79(16)
C52 C50 H50 106.5
C51 C50 H50 106.5
C49 C50 H50 106.5
C53 C51 C50 115.6(2)
C53 C51 H51A 108.4
C50 C51 H51A 108.4
C53 C51 H51B 108.4
C50 C51 H51B 108.4
H51A C51 H51B 107.5
C50 C52 H52A 109.5
C50 C52 H52B 109.5
H52A C52 H52B 109.5
C50 C52 H52C 109.5
H52A C52 H52C 109.5
H52B C52 H52C 109.5
C51 C53 H53A 109.5
C51 C53 H53B 109.5
H53A C53 H53B 109.5
C51 C53 H53C 109.5
H53A C53 H53C 109.5
H53B C53 H53C 109.5
O54 C54 O16 124.04(16)
O54 C54 C49 123.37(16)
O16 C54 C49 112.58(14)
O1' C1' N1 121.23(15)
O1' C1' C2' 121.56(15)
N1 C1' C2' 117.19(14)
C1' C2' C3' 113.01(13)
C1' C2' H2'A 109.0
C3' C2' H2'A 109.0
C1' C2' H2'B 109.0
C3' C2' H2'B 109.0
H2'A C2' H2'B 107.8
O3' C3' C2' 106.91(13)
O3' C3' C4' 111.90(13)
C2' C3' C4' 111.14(13)
O3' C3' H3' 108.9
C2' C3' H3' 108.9
C4' C3' H3' 108.9
C3' C4' C5' 112.97(14)
C3' C4' H4'A 109.0
C5' C4' H4'A 109.0
C3' C4' H4'B 109.0
C5' C4' H4'B 109.0
H4'A C4' H4'B 107.8
C6' C5' C4' 112.55(14)
C6' C5' H5'A 109.1
C4' C5' H5'A 109.1
C6' C5' H5'B 109.1
C4' C5' H5'B 109.1
H5'A C5' H5'B 107.8
C5' C6' C7' 113.26(15)
C5' C6' H6'A 108.9
C7' C6' H6'A 108.9
C5' C6' H6'B 108.9
C7' C6' H6'B 108.9
H6'A C6' H6'B 107.7
C8' C7' C6' 113.69(16)
C8' C7' H7'A 108.8
C6' C7' H7'A 108.8
C8' C7' H7'B 108.8
C6' C7' H7'B 108.8
H7'A C7' H7'B 107.7
C9' C8' C7' 114.89(18)
C9' C8' H8'A 108.5
C7' C8' H8'A 108.5
C9' C8' H8'B 108.5
C7' C8' H8'B 108.5
H8'A C8' H8'B 107.5
C10' C9' C8' 112.6(2)
C10' C9' H9'A 109.1
C8' C9' H9'A 109.1
C10' C9' H9'B 109.1
C8' C9' H9'B 109.1
H9'A C9' H9'B 107.8
C9' C10' H10'A 109.5
C9' C10' H10'B 109.5
H10'A C10' H10'B 109.5
C9' C10' H10'C 109.5
H10'A C10' H10'C 109.5
H10'B C10' H10'C 109.5

loop_
_geom_bond_atom_site_label_1
_geom_bond_atom_site_label_2
_geom_bond_site_symmetry_2
_geom_bond_distance
_geom_bond_publ_flag
O7 C7 . 1.2334(19) ?
O12A C12 . 1.199(2) ?
O12B C12 . 1.326(2) ?
O12B H12B . 0.8400 ?
O13 C13 . 1.2229(19) ?
O16 C54 . 1.340(2) ?
O16 C16 . 1.4514(19) ?
O18 C18 . 1.224(2) ?
O25 C25 . 1.2390(19) ?
O32 C32 . 1.231(2) ?
O35 C35 . 1.412(2) ?
O35 H35 . 0.8400 ?
O36 C36 . 1.231(2) ?
O43 C43 . 1.232(2) ?
O46 C46 . 1.424(2) ?
O46 H46 . 0.8400 ?
O47 C47 . 1.238(2) ?
O54 C54 . 1.200(2) ?
O1' C1' . 1.247(2) ?
O3' C3' . 1.4279(19) ?
O3' H3'O . 0.8400 ?
O99 H99A . 0.845 ?
O99 H99B . 0.863 ?
N1 C1' . 1.333(2) ?
N1 C2 . 1.464(2) ?
N1 H1 . 0.8800 ?
N8 C7 . 1.339(2) ?
N8 C9 . 1.456(2) ?
N8 H8 . 0.8800 ?
N14 C13 . 1.347(2) ?
N14 C15 . 1.455(2) ?
N14 H14 . 0.8800 ?
N19 C18 . 1.351(2) ?
N19 C20 . 1.4596(19) ?
N19 H19 . 0.8800 ?
N26 C25 . 1.336(2) ?
N26 C27 . 1.462(2) ?
N26 H26A . 0.8800 ?
N33 C32 . 1.343(2) ?
N33 C34 . 1.455(2) ?
N33 H33 . 0.8800 ?
N37 C36 . 1.333(2) ?
N37 C38 . 1.463(2) ?
N37 H37 . 0.8800 ?
N44 C43 . 1.342(2) ?
N44 C45 . 1.461(2) ?
N44 H44 . 0.8800 ?
N48 C47 . 1.334(2) ?
N48 C49 . 1.453(2) ?
N48 H48 . 0.8800 ?
C2 C7 . 1.526(2) ?
C2 C3 . 1.528(2) ?
C2 H2 . 1.0000 ?
C3 C4 . 1.527(2) ?
C3 H3A . 0.9900 ?
C3 H3B . 0.9900 ?
C4 C5 . 1.524(3) ?
C4 C6 . 1.526(3) ?
C4 H4 . 1.0000 ?
C5 H5A . 0.9800 ?
C5 H5B . 0.9800 ?
C5 H5C . 0.9800 ?
C6 H6A . 0.9800 ?
C6 H6B . 0.9800 ?
C6 H6C . 0.9800 ?
C9 C13 . 1.523(2) ?
C9 C10 . 1.529(2) ?
C9 H9 . 1.0000 ?
C10 C11 . 1.522(2) ?
C10 H10A . 0.9900 ?
C10 H10B . 0.9900 ?
C11 C12 . 1.496(2) ?
C11 H11A . 0.9900 ?
C11 H11B . 0.9900 ?
C15 C16 . 1.525(2) ?
C15 C18 . 1.533(2) ?
C15 H15 . 1.0000 ?
C16 C17 . 1.516(2) ?
C16 H16 . 1.0000 ?
C17 H17A . 0.9800 ?
C17 H17B . 0.9800 ?
C17 H17C . 0.9800 ?
C20 C25 . 1.524(2) ?
C20 C21 . 1.544(2) ?
C20 H20 . 1.0000 ?
C21 C23 . 1.523(3) ?
C21 C22 . 1.537(2) ?
C21 H21 . 1.0000 ?
C22 C24 . 1.524(3) ?
C22 H22A . 0.9900 ?
C22 H22B . 0.9900 ?
C23 H23A . 0.9800 ?
C23 H23B . 0.9800 ?
C23 H23C . 0.9800 ?
C24 H24A . 0.9800 ?
C24 H24B . 0.9800 ?
C24 H24C . 0.9800 ?
C27 C32 . 1.531(2) ?
C27 C28 . 1.534(2) ?
C27 H27 . 1.0000 ?
C28 C29 . 1.533(2) ?
C28 H28A . 0.9900 ?
C28 H28B . 0.9900 ?
C29 C31 . 1.528(3) ?
C29 C30 . 1.531(3) ?
C29 H29 . 1.0000 ?
C30 H30A . 0.9800 ?
C30 H30B . 0.9800 ?
C30 H30C . 0.9800 ?
C31 H31A . 0.9800 ?
C31 H31B . 0.9800 ?
C31 H31C . 0.9800 ?
C34 C36 . 1.530(2) ?
C34 C35 . 1.530(2) ?
C34 H34 . 1.0000 ?
C35 H35A . 0.9900 ?
C35 H35B . 0.9900 ?
C38 C39 . 1.530(2) ?
C38 C43 . 1.533(2) ?
C38 H38 . 1.0000 ?
C39 C40 . 1.532(2) ?
C39 H39A . 0.9900 ?
C39 H39B . 0.9900 ?
C40 C41 . 1.523(3) ?
C40 C42 . 1.528(3) ?
C40 H40 . 1.0000 ?
C41 H41A . 0.9800 ?
C41 H41B . 0.9800 ?
C41 H41C . 0.9800 ?
C42 H42A . 0.9800 ?
C42 H42B . 0.9800 ?
C42 H42C . 0.9800 ?
C45 C46 . 1.515(2) ?
C45 C47 . 1.529(2) ?
C45 H45 . 1.0000 ?
C46 H46A . 0.9900 ?
C46 H46B . 0.9900 ?
C49 C54 . 1.523(2) ?
C49 C50 . 1.540(2) ?
C49 H49 . 1.0000 ?
C50 C52 . 1.508(3) ?
C50 C51 . 1.531(3) ?
C50 H50 . 1.0000 ?
C51 C53 . 1.513(4) ?
C51 H51A . 0.9900 ?
C51 H51B . 0.9900 ?
C52 H52A . 0.9800 ?
C52 H52B . 0.9800 ?
C52 H52C . 0.9800 ?
C53 H53A . 0.9800 ?
C53 H53B . 0.9800 ?
C53 H53C . 0.9800 ?
C1' C2' . 1.517(2) ?
C2' C3' . 1.520(2) ?
C2' H2'A . 0.9900 ?
C2' H2'B . 0.9900 ?
C3' C4' . 1.521(2) ?
C3' H3' . 1.0000 ?
C4' C5' . 1.526(2) ?
C4' H4'A . 0.9900 ?
C4' H4'B . 0.9900 ?
C5' C6' . 1.524(3) ?
C5' H5'A . 0.9900 ?
C5' H5'B . 0.9900 ?
C6' C7' . 1.527(3) ?
C6' H6'A . 0.9900 ?
C6' H6'B . 0.9900 ?
C7' C8' . 1.525(3) ?
C7' H7'A . 0.9900 ?
C7' H7'B . 0.9900 ?
C8' C9' . 1.522(3) ?
C8' H8'A . 0.9900 ?
C8' H8'B . 0.9900 ?
C9' C10' . 1.521(4) ?
C9' H9'A . 0.9900 ?
C9' H9'B . 0.9900 ?
C10' H10'A . 0.9800 ?
C10' H10'B . 0.9800 ?
C10' H10'C . 0.9800 ?

loop_
_geom_hbond_atom_site_label_D
_geom_hbond_atom_site_label_H
_geom_hbond_atom_site_label_A
_geom_hbond_site_symmetry_A
_geom_hbond_distance_DH
_geom_hbond_distance_HA
_geom_hbond_distance_DA
_geom_hbond_angle_DHA
_geom_hbond_publ_flag
O12B H12B O25 2_565 0.84 1.79 2.6215(17) 169 y
O35 H35 O46 . 0.84 1.93 2.6824(17) 148 y
O46 H46 O1' 4_457 0.84 2.01 2.8126(16) 161 y
O3' H3'O O35 4_557 0.84 2.23 2.8402(16) 129 y
O3' H3'O O13 4_557 0.84 2.49 3.0925(16) 129 y
O99 H99A O43 1_655 0.85 2.05 2.8215(17) 152 y
O99 H99B O36 1_655 0.86 1.93 2.7791(18) 170 y
N1 H1 O99 . 0.88 1.97 2.8304(18) 166 y
N8 H8 O47 4_557 0.88 2.00 2.8432(17) 161 y
N14 H14 O1' . 0.88 2.15 2.9516(18) 152 y
N19 H19 O7 . 0.88 2.44 2.9720(17) 119 y
N26 H26A O7 . 0.88 2.26 3.1237(17) 166 y
N33 H33 O13 . 0.88 2.03 2.8307(17) 150 y
N37 H37 O25 . 0.88 2.36 3.1608(17) 151 y
N37 H37 O18 . 0.88 2.53 3.0220(18) 116 y
N44 H44 O18 . 0.88 2.06 2.9252(18) 169 y
N48 H48 O32 3_546 0.88 2.18 2.9008(17) 139 y

loop_
_geom_torsion_atom_site_label_1
_geom_torsion_atom_site_label_2
_geom_torsion_atom_site_label_3
_geom_torsion_atom_site_label_4
_geom_torsion
C1' N1 C2 C7 -61.55(18)
C1' N1 C2 C3 177.70(13)
N1 C2 C3 C4 -178.96(14)
C7 C2 C3 C4 59.83(18)
C2 C3 C4 C5 64.9(2)
C2 C3 C4 C6 -171.18(15)
C9 N8 C7 O7 1.7(2)
C9 N8 C7 C2 -179.68(13)
N1 C2 C7 O7 -59.58(19)
C3 C2 C7 O7 62.05(19)
N1 C2 C7 N8 121.80(14)
C3 C2 C7 N8 -116.57(15)
C7 N8 C9 C13 55.19(18)
C7 N8 C9 C10 178.69(14)
N8 C9 C10 C11 60.50(18)
C13 C9 C10 C11 -175.05(13)
C9 C10 C11 C12 -166.52(14)
C10 C11 C12 O12A 1.3(3)
C10 C11 C12 O12B -179.86(16)
C15 N14 C13 O13 1.3(2)
C15 N14 C13 C9 -179.75(12)
N8 C9 C13 O13 -150.21(14)
C10 C9 C13 O13 86.07(17)
N8 C9 C13 N14 30.85(18)
C10 C9 C13 N14 -92.87(16)
C13 N14 C15 C16 -173.25(13)
C13 N14 C15 C18 63.55(18)
C54 O16 C16 C17 -71.66(18)
C54 O16 C16 C15 168.66(13)
N14 C15 C16 O16 -174.04(12)
C18 C15 C16 O16 -50.05(15)
N14 C15 C16 C17 67.17(16)
C18 C15 C16 C17 -168.84(14)
C20 N19 C18 O18 8.8(2)
C20 N19 C18 C15 -172.85(14)
N14 C15 C18 O18 -141.45(15)
C16 C15 C18 O18 95.98(18)
N14 C15 C18 N19 40.22(19)
C16 C15 C18 N19 -82.35(17)
C18 N19 C20 C25 62.02(18)
C18 N19 C20 C21 -173.54(14)
N19 C20 C21 C23 63.99(18)
C25 C20 C21 C23 -172.90(14)
N19 C20 C21 C22 -171.12(14)
C25 C20 C21 C22 -48.00(19)
C23 C21 C22 C24 61.5(2)
C20 C21 C22 C24 -62.4(2)
C27 N26 C25 O25 -5.7(2)
C27 N26 C25 C20 174.46(13)
N19 C20 C25 O25 -131.43(14)
C21 C20 C25 O25 104.94(17)
N19 C20 C25 N26 48.44(18)
C21 C20 C25 N26 -75.20(17)
C25 N26 C27 C32 62.35(19)
C25 N26 C27 C28 -174.03(13)
N26 C27 C28 C29 57.82(18)
C32 C27 C28 C29 -177.07(14)
C27 C28 C29 C31 176.68(14)
C27 C28 C29 C30 53.5(2)
C34 N33 C32 O32 1.0(2)
C34 N33 C32 C27 179.39(14)
N26 C27 C32 O32 -148.06(14)
C28 C27 C32 O32 88.75(17)
N26 C27 C32 N33 33.5(2)
C28 C27 C32 N33 -89.72(17)
C32 N33 C34 C36 96.08(18)
C32 N33 C34 C35 -139.09(15)
N33 C34 C35 O35 -59.20(18)
C36 C34 C35 O35 67.73(17)
C38 N37 C36 O36 0.9(3)
C38 N37 C36 C34 -179.54(14)
N33 C34 C36 O36 -179.10(15)
C35 C34 C36 O36 55.5(2)
N33 C34 C36 N37 1.4(2)
C35 C34 C36 N37 -124.10(15)
C36 N37 C38 C39 169.19(14)
C36 N37 C38 C43 -66.14(19)
N37 C38 C39 C40 179.06(13)
C43 C38 C39 C40 54.51(19)
C38 C39 C40 C41 65.52(19)
C38 C39 C40 C42 -171.67(15)
C45 N44 C43 O43 -11.7(2)
C45 N44 C43 C38 170.56(14)
N37 C38 C43 O43 133.08(15)
C39 C38 C43 O43 -104.91(17)
N37 C38 C43 N44 -49.13(19)
C39 C38 C43 N44 72.87(18)
C43 N44 C45 C46 -85.23(18)
C43 N44 C45 C47 150.04(15)
N44 C45 C46 O46 -57.21(18)
C47 C45 C46 O46 67.07(18)
C49 N48 C47 O47 -4.6(2)
C49 N48 C47 C45 175.75(14)
N44 C45 C47 O47 137.72(16)
C46 C45 C47 O47 14.3(2)
N44 C45 C47 N48 -42.67(19)
C46 C45 C47 N48 -166.14(14)
C47 N48 C49 C54 -65.9(2)
C47 N48 C49 C50 169.41(16)
N48 C49 C50 C52 66.6(2)
C54 C49 C50 C52 -58.5(2)
N48 C49 C50 C51 -166.61(18)
C54 C49 C50 C51 68.2(2)
C52 C50 C51 C53 178.8(2)
C49 C50 C51 C53 51.4(3)
C16 O16 C54 O54 -4.1(2)
C16 O16 C54 C49 176.48(13)
N48 C49 C54 O54 174.51(16)
C50 C49 C54 O54 -62.4(2)
N48 C49 C54 O16 -6.1(2)
C50 C49 C54 O16 117.03(16)
C2 N1 C1' O1' 3.7(2)
C2 N1 C1' C2' -177.99(14)
O1' C1' C2' C3' -29.1(2)
N1 C1' C2' C3' 152.54(14)
C1' C2' C3' O3' -64.78(17)
C1' C2' C3' C4' 172.83(14)
O3' C3' C4' C5' 67.61(18)
C2' C3' C4' C5' -172.95(14)
C3' C4' C5' C6' 177.53(15)
C4' C5' C6' C7' -173.09(16)
C5' C6' C7' C8' 178.67(18)
C6' C7' C8' C9' -176.6(2)
C7' C8' C9' C10' 68.1(3)

loop_
_cod_related_entry_id
_cod_related_entry_database
_cod_related_entry_code
1 ChemSpider 21181838
